data_7224792
loop_
_publ_author_name
'Zielinski, Witold'
'Katrusiak, Andrzej'

_publ_section_title
;
 Pressure-induced preference for solvation of 5,6-dimethylbenzimidazole
;
_journal_issue 18
_journal_name_full CrystEngComm
_journal_page_first 3211
_journal_paper_doi 10.1039/C6CE00419A
_journal_volume 18
_journal_year 2016
_chemical_formula_moiety 'C H4 O, C9 H10 N2'
_chemical_formula_sum 'C10 H14 N2 O'
_chemical_formula_weight 178.23
_chemical_name_common '5,6-dimethylbenzimidazole methanol solvate'
_chemical_name_systematic '5,6-dimethylbenzimidazole methanol solvate'
_space_group_crystal_system triclinic
_space_group_IT_number 2
_space_group_name_Hall '-P 1'
_space_group_name_H-M_alt 'P -1'
_symmetry_space_group_name_Hall '-P 1'
_symmetry_space_group_name_H-M 'P -1'
_atom_sites_solution_hydrogens geom
_atom_sites_solution_primary direct
_audit_creation_date 2016-03-29
_audit_creation_method
;
Olex2 1.2
(compiled 2016.02.19 svn.r3266 for OlexSys, GUI svn.r5155)
;
_audit_update_record
;
2016-03-29 deposited with the CCDC.
2016-04-01 downloaded from the CCDC.
;
_cell_angle_alpha 114.720(12)
_cell_angle_beta 94.61(2)
_cell_angle_gamma 90.202(19)
_cell_formula_units_Z 2
_cell_length_a 10.110(6)
_cell_length_b 7.1000(7)
_cell_length_c 6.6984(10)
_cell_measurement_reflns_used 646
_cell_measurement_temperature 296
_cell_measurement_theta_max 25.7930
_cell_measurement_theta_min 3.9490
_cell_volume 435.0(3)
_computing_cell_refinement
;
CrysAlisPro, Agilent Technologies,
Version 1.171.36.28 (release 01-02-2013 CrysAlis171 .NET)
(compiled Feb  1 2013,16:14:44)
;
_computing_data_collection
;
CrysAlisPro, Agilent Technologies,
Version 1.171.36.28 (release 01-02-2013 CrysAlis171 .NET)
(compiled Feb  1 2013,16:14:44)
;
_computing_data_reduction
;
CrysAlisPro, Agilent Technologies,
Version 1.171.36.28 (release 01-02-2013 CrysAlis171 .NET)
(compiled Feb  1 2013,16:14:44)
;
_computing_molecular_graphics 'Olex2 (Dolomanov et al., 2009)'
_computing_publication_material 'Olex2 (Dolomanov et al., 2009)'
_computing_structure_refinement 'ShelXL (Sheldrick, 2015)'
_computing_structure_solution 'ShelXS (Sheldrick, 2008)'
_diffrn_ambient_temperature 296
_diffrn_detector_area_resol_mean 16.2413
_diffrn_measured_fraction_theta_full 0.248
_diffrn_measured_fraction_theta_max 0.233
_diffrn_measurement_details
;
  1 phi    -35.00   19.60   0.7000   34.0000
omega____ theta____ kappa____ phi______ frames
   0.0000  -30.0000    0.0000     -     78

  2 phi    140.00  199.50   0.7000   34.0000
omega____ theta____ kappa____ phi______ frames
   0.0000  -30.0000    0.0000     -     85

  3 phi    160.00  216.70   0.7000   34.0000
omega____ theta____ kappa____ phi______ frames
   0.0000   30.0000    0.0000     -     81

  4 phi    -20.00   34.60   0.7000   34.0000
omega____ theta____ kappa____ phi______ frames
   0.0000   30.0000    0.0000     -     78

  5 omega  -24.00   23.60   0.7000   34.0000
omega____ theta____ kappa____ phi______ frames
    -       30.0000   39.4600  -12.9000 68

  6 omega  -24.00   23.60   0.7000   34.0000
omega____ theta____ kappa____ phi______ frames
    -       30.0000   39.4600  167.1000 68

  7 omega  -50.00    9.50   0.7000   34.0000
omega____ theta____ kappa____ phi______ frames
    -      -30.0000   39.4600  167.1000 85

  8 omega  -50.00    9.50   0.7000   34.0000
omega____ theta____ kappa____ phi______ frames
    -      -30.0000   39.4600  -12.9000 85

  9 omega  -64.00   -8.00   0.7000   34.0000
omega____ theta____ kappa____ phi______ frames
    -      -30.0000   81.4000  -28.9000 80

 10 omega  -64.00   -8.00   0.7000   34.0000
omega____ theta____ kappa____ phi______ frames
    -      -30.0000   81.4000  151.1000 80

 11 omega  -19.00    7.60   0.7000   34.0000
omega____ theta____ kappa____ phi______ frames
    -       30.0000   81.4000  151.1000 38

 12 omega  -19.00    7.60   0.7000   34.0000
omega____ theta____ kappa____ phi______ frames
    -       30.0000   81.4000  -28.9000 38

 13 omega  -43.00  -21.30   0.7000   34.0000
omega____ theta____ kappa____ phi______ frames
    -       30.0000  134.6000  -56.9000 31

 14 omega  -43.00  -21.30   0.7000   34.0000
omega____ theta____ kappa____ phi______ frames
    -       30.0000  134.6000  123.1000 31

 15 omega  -90.00  -36.10   0.7000   34.0000
omega____ theta____ kappa____ phi______ frames
    -      -30.0000  134.6000  123.1000 77

 16 omega  -90.00  -36.10   0.7000   34.0000
omega____ theta____ kappa____ phi______ frames
    -      -30.0000  134.6000  -56.9000 77
;
_diffrn_measurement_device_type 'Xcalibur, Eos'
_diffrn_measurement_method '\w and \p scans'
_diffrn_orient_matrix_UB_11 -0.0680039000
_diffrn_orient_matrix_UB_12 0.0098580000
_diffrn_orient_matrix_UB_13 -0.0278791000
_diffrn_orient_matrix_UB_21 -0.0173033000
_diffrn_orient_matrix_UB_22 -0.0184067000
_diffrn_orient_matrix_UB_23 0.0910283000
_diffrn_orient_matrix_UB_31 0.0061986000
_diffrn_orient_matrix_UB_32 0.1080734000
_diffrn_orient_matrix_UB_33 0.0680958000
_diffrn_radiation_monochromator graphite
_diffrn_radiation_type MoK\a
_diffrn_radiation_wavelength 0.71073
_diffrn_reflns_av_R_equivalents 0.0329
_diffrn_reflns_av_unetI/netI 0.0302
_diffrn_reflns_Laue_measured_fraction_full 0.248
_diffrn_reflns_Laue_measured_fraction_max 0.233
_diffrn_reflns_limit_h_max 5
_diffrn_reflns_limit_h_min -5
_diffrn_reflns_limit_k_max 8
_diffrn_reflns_limit_k_min -8
_diffrn_reflns_limit_l_max 8
_diffrn_reflns_limit_l_min -8
_diffrn_reflns_number 2321
_diffrn_reflns_point_group_measured_fraction_full 0.248
_diffrn_reflns_point_group_measured_fraction_max 0.233
_diffrn_reflns_theta_full 26.000
_diffrn_reflns_theta_max 26.877
_diffrn_reflns_theta_min 3.972
_diffrn_source 'Enhance (Mo) X-ray Source'
_exptl_absorpt_coefficient_mu 0.090
_exptl_absorpt_correction_T_max 1.00000
_exptl_absorpt_correction_T_min 0.55066
_exptl_absorpt_correction_type multi-scan
_exptl_absorpt_process_details
;
CrysAlisPro, Agilent Technologies,
Version 1.171.36.28 (release 01-02-2013 CrysAlis171 .NET)
(compiled Feb  1 2013,16:14:44)
Empirical absorption correction using spherical harmonics,
 implemented in SCALE3 ABSPACK scaling algorithm.
;
_exptl_crystal_colour 'clear colourless'
_exptl_crystal_colour_lustre clear
_exptl_crystal_density_diffrn 1.361
_exptl_crystal_description plate
_exptl_crystal_F_000 192
_exptl_crystal_size_max 0.40
_exptl_crystal_size_mid 0.30
_exptl_crystal_size_min 0.20
_refine_diff_density_max 0.185
_refine_diff_density_min -0.129
_refine_diff_density_rms 0.045
_refine_ls_extinction_method none
_refine_ls_goodness_of_fit_ref 1.122
_refine_ls_hydrogen_treatment constr
_refine_ls_matrix_type full
_refine_ls_number_parameters 110
_refine_ls_number_reflns 437
_refine_ls_number_restraints 186
_refine_ls_restrained_S_all 0.910
_refine_ls_R_factor_all 0.0834
_refine_ls_R_factor_gt 0.0631
_refine_ls_shift/su_max 0.000
_refine_ls_shift/su_mean 0.000
_refine_ls_structure_factor_coef Fsqd
_refine_ls_weighting_details 'w=1/[\s^2^(Fo^2^)+(0.1228P)^2^+0.0512P] where P=(Fo^2^+2Fc^2^)/3'
_refine_ls_weighting_scheme calc
_refine_ls_wR_factor_gt 0.1619
_refine_ls_wR_factor_ref 0.1812
_reflns_Friedel_coverage 0.000
_reflns_number_gt 324
_reflns_number_total 437
_reflns_threshold_expression 'I > 2\s(I)'
_cod_data_source_file c6ce00419a2.cif
_cod_data_source_block dMBzIm_MeOH_1_53GPa
_cod_depositor_comments 'Adding full bibliography for 7224786--7224795.cif.'
_cod_database_code 7224792
_shelx_space_group_comment
;
The symmetry employed for this shelxl refinement is uniquely defined
by the following loop, which should always be used as a source of
symmetry information in preference to the above space-group names.
They are only intended as comments.
;
_reflns_odcompleteness_completeness 23.76
_reflns_odcompleteness_iscentric 1
_reflns_odcompleteness_theta 26.82
_olex2_refinement_description
;
1. Fixed Uiso
 At 1.2 times of:
  All C(H) groups, All N(H) groups
 At 1.5 times of:
  All C(H,H,H) groups, All O(H) groups
2. Rigid bond restraints
 All non-hydrogen atoms
 with sigma for 1-2 distances of 0.01 and sigma for 1-3 distances of 0.01
3. Uiso/Uaniso restraints and constraints
All non-hydrogen atoms have similar U: within 2A with sigma of 0.04 and sigma
for terminal atoms of 0.08
Uanis(C8) \\sim Ueq, Uanis(C5) \\sim Ueq, Uanis(C12) \\sim Ueq, Uanis(C4) \\sim
Ueq, Uanis(N3) \\sim Ueq, Uanis(C6) \\sim Ueq, Uanis(C7) \\sim Ueq, Uanis(C2)
\\sim Ueq, Uanis(C9) \\sim Ueq, Uanis(O1) \\sim Ueq, Uanis(C11) \\sim Ueq,
Uanis(N1) \\sim Ueq, Uanis(C10) \\sim Ueq: with sigma of 0.2 and sigma for
terminal atoms of 0.3
4.a Aromatic/amide H refined with riding coordinates:
 N1(H1), C2(H2), C7(H7), C4(H4)
4.b Fitted hexagon refined as free rotating group:
 C9(C8,C7,C6,C5,C4)
4.c Idealised Me refined as rotating group:
 C12(H12A,H12B,H12C), C10(H10A,H10B,H10C), C11(H11A,H11B,H11C)
4.d Idealised tetrahedral OH refined as rotating group:
 O1(H1A)
;
_shelx_shelxl_version_number 2014/7
_olex2_submission_special_instructions 'No special instructions were received'

loop_
_space_group_symop_operation_xyz
'x, y, z'
'-x, -y, -z'

loop_
_atom_site_label
_atom_site_type_symbol
_atom_site_fract_x
_atom_site_fract_y
_atom_site_fract_z
_atom_site_U_iso_or_equiv
_atom_site_adp_type
_atom_site_occupancy
_atom_site_site_symmetry_order
_atom_site_calc_flag
_atom_site_refinement_flags_posn
_atom_site_refinement_flags_adp
O1 O 0.5809(12) 0.7025(5) 0.6654(7) 0.062(10) Uani 1 1 d . U
H1A H 0.5978 0.8154 0.6650 0.092 Uiso 1 1 calc GR .
C12 C 0.489(2) 0.7268(9) 0.8228(13) 0.063(14) Uani 1 1 d . U
H12A H 0.4550 0.5928 0.8023 0.094 Uiso 1 1 calc GR .
H12B H 0.4167 0.8072 0.8037 0.094 Uiso 1 1 calc GR .
H12C H 0.5324 0.7969 0.9689 0.094 Uiso 1 1 calc GR .
N1 N 0.695(2) 0.3537(11) 0.6580(14) 0.041(8) Uani 1 1 d . U
H1 H 0.6658 0.4554 0.6318 0.049 Uiso 1 1 calc R .
N3 N 0.6991(19) 0.0649(8) 0.7152(10) 0.042(9) Uani 1 1 d . U
C2 C 0.621(2) 0.1996(9) 0.6696(15) 0.043(9) Uani 1 1 d . U
H2 H 0.5286 0.1878 0.6490 0.051 Uiso 1 1 calc R .
C9 C 0.8297(11) 0.1366(8) 0.7325(8) 0.036(9) Uani 1 1 d . U
C8 C 0.8319(11) 0.3161(9) 0.6973(10) 0.035(8) Uani 1 1 d G U
C7 C 0.9525(12) 0.4142(5) 0.7040(7) 0.036(8) Uani 1 1 d G U
H7 H 0.9540 0.5342 0.6805 0.043 Uiso 1 1 calc R .
C6 C 1.0709(11) 0.3327(7) 0.7459(8) 0.043(8) Uani 1 1 d G U
C5 C 1.0687(11) 0.1532(8) 0.7811(11) 0.039(9) Uani 1 1 d G U
C4 C 0.9481(12) 0.0552(6) 0.7744(9) 0.035(9) Uani 1 1 d G U
H4 H 0.9466 -0.0649 0.7979 0.042 Uiso 1 1 calc R .
C10 C 1.194(2) 0.0734(12) 0.8334(18) 0.049(9) Uani 1 1 d . U
H10A H 1.2530 0.0572 0.7232 0.074 Uiso 1 1 calc GR .
H10B H 1.1765 -0.0585 0.8362 0.074 Uiso 1 1 calc GR .
H10C H 1.2330 0.1692 0.9753 0.074 Uiso 1 1 calc GR .
C11 C 1.1963(19) 0.4388(9) 0.7456(12) 0.051(9) Uani 1 1 d . U
H11A H 1.2421 0.3519 0.6214 0.077 Uiso 1 1 calc GR .
H11B H 1.2511 0.4664 0.8795 0.077 Uiso 1 1 calc GR .
H11C H 1.1776 0.5673 0.7358 0.077 Uiso 1 1 calc GR .

loop_
_atom_site_aniso_label
_atom_site_aniso_U_11
_atom_site_aniso_U_22
_atom_site_aniso_U_33
_atom_site_aniso_U_23
_atom_site_aniso_U_13
_atom_site_aniso_U_12
O1 0.11(3) 0.0311(18) 0.052(3) 0.0175(18) 0.029(8) -0.008(4)
C12 0.09(4) 0.039(3) 0.057(5) 0.017(3) 0.023(14) 0.002(7)
N1 0.06(2) 0.034(3) 0.042(5) 0.024(3) 0.014(9) 0.004(7)
N3 0.06(3) 0.029(2) 0.042(4) 0.020(2) 0.015(9) 0.010(6)
C2 0.05(2) 0.041(4) 0.035(5) 0.015(3) 0.012(11) 0.000(8)
C9 0.06(2) 0.022(4) 0.030(6) 0.015(3) 0.012(13) 0.006(10)
C8 0.06(2) 0.025(3) 0.026(5) 0.010(3) 0.017(10) 0.006(8)
C7 0.06(2) 0.023(3) 0.022(4) 0.007(2) 0.014(8) -0.012(6)
C6 0.06(2) 0.034(3) 0.034(5) 0.012(3) 0.016(9) -0.004(8)
C5 0.06(3) 0.036(4) 0.022(5) 0.010(3) 0.018(10) 0.005(8)
C4 0.06(2) 0.024(3) 0.028(5) 0.011(3) 0.015(10) -0.002(8)
C10 0.06(3) 0.053(5) 0.042(6) 0.025(4) 0.004(12) -0.006(10)
C11 0.07(2) 0.049(3) 0.037(4) 0.019(3) 0.002(9) -0.014(8)

loop_
_atom_type_symbol
_atom_type_description
_atom_type_scat_dispersion_real
_atom_type_scat_dispersion_imag
_atom_type_scat_source
C C 0.0033 0.0016 'International Tables Vol C Tables 4.2.6.8 and 6.1.1.4'
H H 0.0000 0.0000 'International Tables Vol C Tables 4.2.6.8 and 6.1.1.4'
N N 0.0061 0.0033 'International Tables Vol C Tables 4.2.6.8 and 6.1.1.4'
O O 0.0106 0.0060 'International Tables Vol C Tables 4.2.6.8 and 6.1.1.4'

loop_
_geom_angle_atom_site_label_1
_geom_angle_atom_site_label_2
_geom_angle_atom_site_label_3
_geom_angle
C12 O1 H1A 109.5
O1 C12 H12A 109.5
O1 C12 H12B 109.5
O1 C12 H12C 109.5
H12A C12 H12B 109.5
H12A C12 H12C 109.5
H12B C12 H12C 109.5
C2 N1 H1 126.2
C2 N1 C8 107.5(14)
C8 N1 H1 126.2
C2 N3 C9 106.5(7)
N1 C2 H2 124.5
N3 C2 N1 110.9(19)
N3 C2 H2 124.5
C8 C9 N3 109.9(7)
C8 C9 C4 120.0
C4 C9 N3 130.1(7)
C9 C8 N1 105.1(6)
C9 C8 C7 120.0
C7 C8 N1 134.9(6)
C8 C7 H7 120.0
C6 C7 C8 120.0
C6 C7 H7 120.0
C7 C6 C11 118.1(7)
C5 C6 C7 120.0
C5 C6 C11 121.9(7)
C6 C5 C4 120.0
C6 C5 C10 119.5(6)
C4 C5 C10 120.5(6)
C9 C4 H4 120.0
C5 C4 C9 120.0
C5 C4 H4 120.0
C5 C10 H10A 109.5
C5 C10 H10B 109.5
C5 C10 H10C 109.5
H10A C10 H10B 109.5
H10A C10 H10C 109.5
H10B C10 H10C 109.5
C6 C11 H11A 109.5
C6 C11 H11B 109.5
C6 C11 H11C 109.5
H11A C11 H11B 109.5
H11A C11 H11C 109.5
H11B C11 H11C 109.5

loop_
_geom_bond_atom_site_label_1
_geom_bond_atom_site_label_2
_geom_bond_distance
O1 H1A 0.8200
O1 C12 1.420(12)
C12 H12A 0.9600
C12 H12B 0.9600
C12 H12C 0.9600
N1 H1 0.8600
N1 C2 1.359(11)
N1 C8 1.43(2)
N3 C2 1.36(2)
N3 C9 1.392(18)
C2 H2 0.9300
C9 C8 1.3900
C9 C4 1.3900
C8 C7 1.3900
C7 H7 0.9300
C7 C6 1.3900
C6 C5 1.3900
C6 C11 1.473(15)
C5 C4 1.3900
C5 C10 1.46(2)
C4 H4 0.9300
C10 H10A 0.9600
C10 H10B 0.9600
C10 H10C 0.9600
C11 H11A 0.9600
C11 H11B 0.9600
C11 H11C 0.9600

loop_
_geom_torsion_atom_site_label_1
_geom_torsion_atom_site_label_2
_geom_torsion_atom_site_label_3
_geom_torsion_atom_site_label_4
_geom_torsion
N1 C8 C7 C6 -179.3(9)
N3 C9 C8 N1 0.3(5)
N3 C9 C8 C7 -179.2(4)
N3 C9 C4 C5 179.0(5)
C2 N1 C8 C9 -0.4(7)
C2 N1 C8 C7 179.0(4)
C2 N3 C9 C8 0.0(4)
C2 N3 C9 C4 -179.1(5)
C9 N3 C2 N1 -0.3(7)
C9 C8 C7 C6 0.0
C8 N1 C2 N3 0.4(8)
C8 C9 C4 C5 0.0
C8 C7 C6 C5 0.0
C8 C7 C6 C11 178.4(4)
C7 C6 C5 C4 0.0
C7 C6 C5 C10 -177.7(8)
C6 C5 C4 C9 0.0
C4 C9 C8 N1 179.5(7)
C4 C9 C8 C7 0.0
C10 C5 C4 C9 177.6(8)
C11 C6 C5 C4 -178.4(4)
C11 C6 C5 C10 4.0(7)
